data_4085945
loop_
_publ_author_name
'Brzozowska, Aleksandra'
'\'Cwik, Pawe\/l'
'Durka, Krzysztof'
'Kli\'s, Tomasz'
'Laudy, Agnieszka E.'
'Luli\'nski, Sergiusz'
'Serwatowski, Janusz'
'Tyski, Stefan'
'Urban, Mateusz'
'Wr\'oblewski, Wojciech'

_publ_section_title
;
 Benzosiloxaboroles: Silicon Benzoxaborole Congeners with Improved Lewis
 Acidity, High Diol Affinity, and Potent Bioactivity
;
_journal_issue 12
_journal_name_full Organometallics
_journal_page_first 2924
_journal_paper_doi 10.1021/acs.organomet.5b00265
_journal_volume 34
_journal_year 2015
_chemical_formula_moiety 'C8 H7 B F4 O2 Si'
_chemical_formula_sum 'C8 H7 B F4 O2 Si'
_chemical_formula_weight 250.04
_chemical_melting_point 113.5(15)
_chemical_name_systematic
;
 4,5,6,7-tetrafluoro-1,3-dihydro-3-hydroxy-
1,1-dimethyl-1,2,3-benzsiloxaborole
;
_space_group_crystal_system triclinic
_space_group_IT_number 2
_space_group_name_Hall '-P 1'
_space_group_name_H-M_alt 'P -1'
_symmetry_space_group_name_Hall '-P 1'
_symmetry_space_group_name_H-M 'P -1'
_atom_sites_solution_hydrogens geom
_audit_creation_method SHELXL-97
_cell_angle_alpha 85.359(4)
_cell_angle_beta 86.532(3)
_cell_angle_gamma 85.636(4)
_cell_formula_units_Z 2
_cell_length_a 7.0586(3)
_cell_length_b 8.2461(4)
_cell_length_c 9.2426(4)
_cell_measurement_reflns_used 4611
_cell_measurement_temperature 100(1)
_cell_measurement_theta_max 76.3480
_cell_measurement_theta_min 5.3710
_cell_volume 533.86(4)
_computing_cell_refinement
;
CrysAlisPro, Agilent Technologies,
Version 1.171.37.33 (release 27-03-2014 CrysAlis171 .NET)
(compiled Mar 27 2014,17:12:48)
;
_computing_data_collection
;
CrysAlisPro, Agilent Technologies,
Version 1.171.37.33 (release 27-03-2014 CrysAlis171 .NET)
(compiled Mar 27 2014,17:12:48)
;
_computing_data_reduction
;
CrysAlisPro, Agilent Technologies,
Version 1.171.37.33 (release 27-03-2014 CrysAlis171 .NET)
(compiled Mar 27 2014,17:12:48)
;
_diffrn_ambient_environment air
_diffrn_ambient_temperature 100(1)
_diffrn_detector 'CCD plate'
_diffrn_detector_area_resol_mean 10.4391
_diffrn_detector_type Atlas
_diffrn_measured_fraction_theta_full 0.999
_diffrn_measured_fraction_theta_max 0.984
_diffrn_measurement_device 'four-circle diffractometer'
_diffrn_measurement_device_type 'SuperNova, Dual, Cu at zero, Atlas'
_diffrn_radiation_monochromator mirror
_diffrn_radiation_probe x-ray
_diffrn_radiation_type 'Cu K\a'
_diffrn_radiation_wavelength 1.54184
_diffrn_reflns_av_R_equivalents 0.0191
_diffrn_reflns_av_unetI/netI 0.0126
_diffrn_reflns_laue_measured_fraction_full 0.999
_diffrn_reflns_laue_measured_fraction_max 0.984
_diffrn_reflns_limit_h_max 8
_diffrn_reflns_limit_h_min -8
_diffrn_reflns_limit_k_max 7
_diffrn_reflns_limit_k_min -10
_diffrn_reflns_limit_l_max 10
_diffrn_reflns_limit_l_min -11
_diffrn_reflns_number 6978
_diffrn_reflns_point_group_measured_fraction_full 0.999
_diffrn_reflns_point_group_measured_fraction_max 0.984
_diffrn_reflns_theta_full 67.679
_diffrn_reflns_theta_max 76.641
_diffrn_reflns_theta_min 4.807
_diffrn_source 'sealed X-ray tube'
_diffrn_source_type 'SuperNova (Cu) X-ray Source'
_exptl_absorpt_coefficient_mu 2.373
_exptl_absorpt_correction_T_max 1.00000
_exptl_absorpt_correction_T_min 0.80923
_exptl_absorpt_correction_type multi-scan
_exptl_absorpt_process_details
;
CrysAlisPro, Agilent Technologies,
Version 1.171.37.33 (release 27-03-2014 CrysAlis171 .NET)
(compiled Mar 27 2014,17:12:48)
Empirical absorption correction using spherical harmonics,
 implemented in SCALE3 ABSPACK scaling algorithm.
;
_exptl_crystal_colour colourless
_exptl_crystal_density_diffrn 1.555
_exptl_crystal_description unspecified
_exptl_crystal_F_000 252
_exptl_crystal_size_max 0.12
_exptl_crystal_size_mid 0.10
_exptl_crystal_size_min 0.05
_refine_diff_density_max 0.402
_refine_diff_density_min -0.356
_refine_diff_density_rms 0.056
_refine_ls_extinction_method none
_refine_ls_goodness_of_fit_ref 1.059
_refine_ls_hydrogen_treatment constr
_refine_ls_matrix_type full
_refine_ls_number_parameters 145
_refine_ls_number_reflns 2208
_refine_ls_number_restraints 0
_refine_ls_restrained_S_all 1.059
_refine_ls_R_factor_all 0.0352
_refine_ls_R_factor_gt 0.0343
_refine_ls_shift/su_max 0.000
_refine_ls_shift/su_mean 0.000
_refine_ls_structure_factor_coef Fsqd
_refine_ls_weighting_details 'w=1/[\s^2^(Fo^2^)+(0.0612P)^2^+0.2147P] where P=(Fo^2^+2Fc^2^)/3'
_refine_ls_weighting_scheme calc
_refine_ls_wR_factor_gt 0.0958
_refine_ls_wR_factor_ref 0.0966
_reflns_Friedel_coverage 0.000
_reflns_number_gt 2135
_reflns_number_total 2208
_reflns_threshold_expression 'I > 2\s(I)'
_cod_data_source_file om5b00265_si_002.cif
_cod_data_source_block 3e
_cod_depositor_comments
;
The following automatic conversions were performed:

'_chemical_melting_point' value '112-115' was changed to '113.5(15)'
- the average value was taken and precision was estimated.

Automatic conversion script
Id: cif_fix_values 3271 2015-04-21 07:52:19Z andrius 

 Adding full bibliography for 4085944--4085947.cif.
;
_cod_database_code 4085945
_shelx_space_group_comment
;
The symmetry employed for this shelxl refinement is uniquely defined
by the following loop, which should always be used as a source of
symmetry information in preference to the above space-group names.
They are only intended as comments.
;

loop_
_space_group_symop_operation_xyz
'x, y, z'
'-x, -y, -z'

loop_
_atom_site_label
_atom_site_type_symbol
_atom_site_fract_x
_atom_site_fract_y
_atom_site_fract_z
_atom_site_U_iso_or_equiv
_atom_site_adp_type
_atom_site_occupancy
_atom_site_site_symmetry_order
_atom_site_calc_flag
_atom_site_refinement_flags_posn
_atom_site_refinement_flags_adp
C1 C 0.20392(18) 0.03878(16) 0.13478(15) 0.0207(3) Uani 1 1 d . .
C2 C 0.24885(19) 0.20328(17) 0.10948(15) 0.0211(3) Uani 1 1 d . .
C3 C 0.3148(2) 0.26053(17) -0.02686(16) 0.0233(3) Uani 1 1 d . .
C4 C 0.3356(2) 0.16005(19) -0.14089(15) 0.0253(3) Uani 1 1 d . .
C5 C 0.2914(2) -0.00060(18) -0.11673(16) 0.0248(3) Uani 1 1 d . .
C6 C 0.22733(19) -0.06043(17) 0.02069(16) 0.0224(3) Uani 1 1 d . .
C7 C -0.0177(2) 0.45880(19) 0.26710(19) 0.0324(3) Uani 1 1 d . .
H7A H -0.1203 0.4118 0.2213 0.049 Uiso 1 1 calc R U
H7B H 0.0206 0.5561 0.2078 0.049 Uiso 1 1 calc R U
H7C H -0.0625 0.4890 0.3644 0.049 Uiso 1 1 calc R U
C8 C 0.3900(2) 0.3834(2) 0.36674(17) 0.0297(3) Uani 1 1 d . .
H8A H 0.4945 0.2981 0.3716 0.044 Uiso 1 1 calc R U
H8B H 0.3499 0.4127 0.4652 0.044 Uiso 1 1 calc R U
H8C H 0.4331 0.4798 0.3086 0.044 Uiso 1 1 calc R U
B1 B 0.1220(2) 0.00095(19) 0.29599(17) 0.0216(3) Uani 1 1 d . .
O1 O 0.05952(16) -0.14256(12) 0.34778(12) 0.0279(2) Uani 1 1 d . .
H1 H 0.0145 -0.1356 0.4335 0.042 Uiso 1 1 calc R U
O2 O 0.11654(14) 0.13681(12) 0.37596(11) 0.0227(2) Uani 1 1 d . .
F1 F 0.36005(13) 0.41620(11) -0.05377(10) 0.0307(2) Uani 1 1 d . .
F2 F 0.39986(14) 0.21535(12) -0.27367(10) 0.0342(2) Uani 1 1 d . .
F3 F 0.30932(13) -0.09742(12) -0.22738(10) 0.0320(2) Uani 1 1 d . .
F4 F 0.18792(13) -0.21819(10) 0.03802(10) 0.0295(2) Uani 1 1 d . .
Si1 Si 0.18779(5) 0.30744(4) 0.28169(4) 0.02075(14) Uani 1 1 d . .

loop_
_atom_site_aniso_label
_atom_site_aniso_U_11
_atom_site_aniso_U_22
_atom_site_aniso_U_33
_atom_site_aniso_U_23
_atom_site_aniso_U_13
_atom_site_aniso_U_12
C1 0.0188(6) 0.0230(7) 0.0210(7) -0.0023(5) -0.0020(5) -0.0055(5)
C2 0.0197(6) 0.0234(7) 0.0209(7) -0.0020(5) -0.0026(5) -0.0058(5)
C3 0.0220(6) 0.0260(7) 0.0227(7) 0.0001(5) -0.0026(5) -0.0089(5)
C4 0.0220(7) 0.0377(8) 0.0165(7) 0.0005(6) -0.0002(5) -0.0070(6)
C5 0.0218(7) 0.0327(7) 0.0211(7) -0.0087(6) -0.0017(5) -0.0033(5)
C6 0.0205(6) 0.0227(6) 0.0252(7) -0.0036(5) -0.0022(5) -0.0051(5)
C7 0.0347(8) 0.0237(7) 0.0390(9) -0.0051(6) -0.0002(7) -0.0015(6)
C8 0.0313(7) 0.0355(8) 0.0248(7) -0.0081(6) 0.0002(6) -0.0145(6)
B1 0.0226(7) 0.0222(7) 0.0208(7) -0.0031(6) -0.0006(6) -0.0048(6)
O1 0.0391(6) 0.0221(5) 0.0231(5) -0.0033(4) 0.0064(4) -0.0101(4)
O2 0.0283(5) 0.0210(5) 0.0195(5) -0.0026(4) 0.0020(4) -0.0083(4)
F1 0.0384(5) 0.0281(5) 0.0265(5) 0.0031(3) -0.0008(4) -0.0158(4)
F2 0.0391(5) 0.0451(6) 0.0185(4) 0.0004(4) 0.0039(4) -0.0122(4)
F3 0.0359(5) 0.0392(5) 0.0227(4) -0.0124(4) -0.0004(4) -0.0042(4)
F4 0.0380(5) 0.0218(4) 0.0304(5) -0.0075(3) 0.0002(4) -0.0083(3)
Si1 0.0241(2) 0.0196(2) 0.0196(2) -0.00261(14) 0.00046(15) -0.00814(14)

loop_
_atom_type_symbol
_atom_type_description
_atom_type_scat_dispersion_real
_atom_type_scat_dispersion_imag
_atom_type_scat_source
C C 0.0181 0.0091 'International Tables Vol C Tables 4.2.6.8 and 6.1.1.4'
H H 0.0000 0.0000 'International Tables Vol C Tables 4.2.6.8 and 6.1.1.4'
B B 0.0090 0.0039 'International Tables Vol C Tables 4.2.6.8 and 6.1.1.4'
O O 0.0492 0.0322 'International Tables Vol C Tables 4.2.6.8 and 6.1.1.4'
F F 0.0727 0.0534 'International Tables Vol C Tables 4.2.6.8 and 6.1.1.4'
Si Si 0.2541 0.3302 'International Tables Vol C Tables 4.2.6.8 and 6.1.1.4'

loop_
_geom_angle_atom_site_label_1
_geom_angle_atom_site_label_2
_geom_angle_atom_site_label_3
_geom_angle
C6 C1 C2 118.64(13)
C6 C1 B1 129.88(13)
C2 C1 B1 111.40(12)
C3 C2 C1 119.69(13)
C3 C2 Si1 132.09(11)
C1 C2 Si1 108.12(10)
F1 C3 C2 120.97(13)
F1 C3 C4 117.96(13)
C2 C3 C4 121.07(13)
F2 C4 C5 119.37(13)
F2 C4 C3 121.22(13)
C5 C4 C3 119.42(13)
F3 C5 C4 119.47(13)
F3 C5 C6 120.45(13)
C4 C5 C6 120.08(13)
F4 C6 C1 121.46(13)
F4 C6 C5 117.44(12)
C1 C6 C5 121.09(13)
Si1 C7 H7A 109.5
Si1 C7 H7B 109.5
H7A C7 H7B 109.5
Si1 C7 H7C 109.5
H7A C7 H7C 109.5
H7B C7 H7C 109.5
Si1 C8 H8A 109.5
Si1 C8 H8B 109.5
H8A C8 H8B 109.5
Si1 C8 H8C 109.5
H8A C8 H8C 109.5
H8B C8 H8C 109.5
O1 B1 O2 123.99(13)
O1 B1 C1 124.23(13)
O2 B1 C1 111.74(12)
B1 O1 H1 109.5
B1 O2 Si1 114.76(9)
O2 Si1 C8 110.41(6)
O2 Si1 C7 108.85(6)
C8 Si1 C7 113.14(7)
O2 Si1 C2 93.91(6)
C8 Si1 C2 115.61(6)
C7 Si1 C2 113.12(7)

loop_
_geom_bond_atom_site_label_1
_geom_bond_atom_site_label_2
_geom_bond_distance
C1 C6 1.381(2)
C1 C2 1.4144(18)
C1 B1 1.581(2)
C2 C3 1.376(2)
C2 Si1 1.8812(14)
C3 F1 1.3465(16)
C3 C4 1.387(2)
C4 F2 1.3391(16)
C4 C5 1.382(2)
C5 F3 1.3418(16)
C5 C6 1.387(2)
C6 F4 1.3459(16)
C7 Si1 1.8440(16)
C7 H7A 0.9800
C7 H7B 0.9800
C7 H7C 0.9800
C8 Si1 1.8436(15)
C8 H8A 0.9800
C8 H8B 0.9800
C8 H8C 0.9800
B1 O1 1.3365(18)
B1 O2 1.3882(18)
O1 H1 0.8400
O2 Si1 1.6877(10)

loop_
_geom_hbond_atom_site_label_D
_geom_hbond_atom_site_label_H
_geom_hbond_atom_site_label_A
_geom_hbond_distance_DH
_geom_hbond_distance_HA
_geom_hbond_distance_DA
_geom_hbond_angle_DHA
_geom_hbond_site_symmetry_A
O1 H1 O2 0.84 1.94 2.7736(14) 172.2 2_556
O1 H1 O2 0.84 1.94 2.7736(14) 172.2 2_556
